data_2209442
loop_
_publ_author_name
'Petrov, Ravil R.'
'Vardanyan, Ruben S.'
'Nichol, Gary S.'
'Carducci, Michael D.'
'Ma, Shou-wu'
'Lai, Josephine Y.'
'Hruby, Victor J.'

_publ_section_title
;4-{<i>N</i>-[2-(1,3-Dioxo-1,3-dihydroisoindol-2-yl)-3-phenylpropionyl]anilino}-1-phenethylpiperidinium
 chloride methanol disolvate
;
_journal_coeditor_code CF2036
_journal_issue 7
_journal_name_full 'Acta Crystallographica Section E'
_journal_page_first o2815
_journal_page_last o2816
_journal_paper_doi 10.1107/S1600536806021817
_journal_volume 62
_journal_year 2006
_chemical_formula_iupac 'C36 H36 N3 O3 +, Cl -, 2C H4 O'
_chemical_formula_moiety 'C36 H36 N3 O3 +, Cl -, 2C H4 O'
_chemical_formula_sum 'C38 H44 Cl N3 O5'
_chemical_formula_weight 658.21
_chemical_melting_point 479
_chemical_name_systematic
;
4-{N-[2-(1,3-Dioxo-1,3-dihydroisoindol-2-yl)-3-phenylpropionyl]anilino}-
1-phenethylpiperidinium chloride methanol disolvate
;
_space_group_IT_number 14
_symmetry_cell_setting monoclinic
_symmetry_space_group_name_Hall '-P 2ybc'
_symmetry_space_group_name_H-M 'P 1 21/c 1'
_atom_sites_solution_hydrogens difmap
_atom_sites_solution_primary direct
_atom_sites_solution_secondary difmap
_audit_creation_method SHELXL-97
_cell_angle_alpha 90.00
_cell_angle_beta 100.498(7)
_cell_angle_gamma 90.00
_cell_formula_units_Z 4
_cell_length_a 11.014(2)
_cell_length_b 17.131(4)
_cell_length_c 19.055(4)
_cell_measurement_reflns_used 2624
_cell_measurement_temperature 173(2)
_cell_measurement_theta_max 22.56
_cell_measurement_theta_min 2.22
_cell_volume 3535.1(13)
_computing_cell_refinement 'SAINT (Bruker, 2001)'
_computing_data_collection 'SMART (Bruker, 2001)'
_computing_data_reduction SAINT
_computing_molecular_graphics SHELXTL
_computing_publication_material 'SHELXTL and local programs'
_computing_structure_refinement SHELXTL
_computing_structure_solution 'SHELXTL (Sheldrick, 2001)'
_diffrn_ambient_temperature 173(2)
_diffrn_measured_fraction_theta_full 0.984
_diffrn_measured_fraction_theta_max 0.984
_diffrn_measurement_device_type 'Bruker SMART 1000 CCD'
_diffrn_measurement_method 'thin-slice \w'
_diffrn_radiation_monochromator graphite
_diffrn_radiation_source 'sealed tube'
_diffrn_radiation_type MoK\a
_diffrn_radiation_wavelength 0.71073
_diffrn_reflns_av_R_equivalents 0.0952
_diffrn_reflns_av_sigmaI/netI 0.0639
_diffrn_reflns_limit_h_max 12
_diffrn_reflns_limit_h_min -12
_diffrn_reflns_limit_k_max 18
_diffrn_reflns_limit_k_min -19
_diffrn_reflns_limit_l_max 21
_diffrn_reflns_limit_l_min -21
_diffrn_reflns_number 26495
_diffrn_reflns_theta_full 23.26
_diffrn_reflns_theta_max 23.26
_diffrn_reflns_theta_min 1.61
_diffrn_standards_number 0
_exptl_absorpt_coefficient_mu 0.154
_exptl_absorpt_correction_type none
_exptl_crystal_colour colourless
_exptl_crystal_density_diffrn 1.237
_exptl_crystal_density_method 'not measured'
_exptl_crystal_description block
_exptl_crystal_F_000 1400
_exptl_crystal_size_max 0.45
_exptl_crystal_size_mid 0.32
_exptl_crystal_size_min 0.27
_refine_diff_density_max 0.520
_refine_diff_density_min -0.562
_refine_ls_extinction_method none
_refine_ls_goodness_of_fit_ref 1.001
_refine_ls_hydrogen_treatment mixed
_refine_ls_matrix_type full
_refine_ls_number_parameters 434
_refine_ls_number_reflns 4996
_refine_ls_number_restraints 2
_refine_ls_restrained_S_all 1.000
_refine_ls_R_factor_all 0.1152
_refine_ls_R_factor_gt 0.0670
_refine_ls_shift/su_max 0.000
_refine_ls_shift/su_mean 0.000
_refine_ls_structure_factor_coef Fsqd
_refine_ls_weighting_details 'calc w=1/[\s^2^(Fo^2^)+(0.1544P)^2^] where P=(Fo^2^+2Fc^2^)/3'
_refine_ls_weighting_scheme calc
_refine_ls_wR_factor_gt 0.1735
_refine_ls_wR_factor_ref 0.2311
_reflns_number_gt 3117
_reflns_number_total 4996
_reflns_threshold_expression I>2\s(I)
_cod_data_source_file cf2036.cif
_cod_data_source_block I
_cod_original_cell_volume 3535.3(12)
_cod_original_sg_symbol_H-M 'P 21/c'
_cod_database_code 2209442
_cod_database_fobs_code 2209442

loop_
_symmetry_equiv_pos_as_xyz
'x, y, z'
'-x, y+1/2, -z+1/2'
'-x, -y, -z'
'x, -y-1/2, z-1/2'

loop_
_atom_site_type_symbol
_atom_site_label
_atom_site_fract_x
_atom_site_fract_y
_atom_site_fract_z
_atom_site_U_iso_or_equiv
_atom_site_adp_type
_atom_site_calc_flag
_atom_site_refinement_flags
_atom_site_occupancy
Cl Cl 0.99764(12) 0.33004(6) 0.46571(8) 0.0719(5) Uani d . 1
O O1 0.6649(3) 0.22725(15) 0.78818(14) 0.0462(8) Uani d . 1
O O2 0.4742(3) 0.46303(15) 0.73538(13) 0.0434(7) Uani d . 1
O O3 0.4286(3) 0.38800(15) 0.57316(14) 0.0450(8) Uani d . 1
O O4 0.4271(4) 0.1701(3) 0.5509(2) 0.0944(13) Uani d D 1
H H4O 0.356(3) 0.164(4) 0.528(3) 0.113 Uiso d D 1
O O5 0.1745(3) 0.19250(19) 0.51494(17) 0.0630(9) Uani d D 1
H H5O 0.151(5) 0.2351(15) 0.499(3) 0.076 Uiso d D 1
N N1 0.5575(3) 0.33861(16) 0.74457(15) 0.0314(8) Uani d . 1
N N2 0.6336(3) 0.36983(16) 0.60648(14) 0.0337(8) Uani d . 1
N N3 0.7897(3) 0.44783(17) 0.42702(15) 0.0350(8) Uani d . 1
H H3N 0.851(4) 0.406(2) 0.4350(19) 0.042 Uiso d . 1
C C1 0.6398(4) 0.2954(2) 0.7950(2) 0.0376(10) Uani d . 1
C C2 0.6833(4) 0.3504(2) 0.85489(19) 0.0365(10) Uani d . 1
C C3 0.7695(4) 0.3390(3) 0.9172(2) 0.0497(12) Uani d . 1
H H3 0.8129 0.2912 0.9272 0.060 Uiso calc R 1
C C4 0.7879(5) 0.4024(3) 0.9641(2) 0.0576(13) Uani d . 1
H H4 0.8454 0.3974 1.0076 0.069 Uiso calc R 1
C C5 0.7251(5) 0.4721(3) 0.9494(2) 0.0553(12) Uani d . 1
H H5 0.7403 0.5138 0.9827 0.066 Uiso calc R 1
C C6 0.6402(4) 0.4822(2) 0.8866(2) 0.0483(11) Uani d . 1
H H6 0.5965 0.5299 0.8763 0.058 Uiso calc R 1
C C7 0.6222(4) 0.4201(2) 0.84000(19) 0.0367(10) Uani d . 1
C C8 0.5402(4) 0.4139(2) 0.76863(19) 0.0358(10) Uani d . 1
C C9 0.4932(4) 0.3066(2) 0.67645(19) 0.0377(10) Uani d . 1
H H9 0.5309 0.2546 0.6701 0.045 Uiso calc R 1
C C10 0.3572(4) 0.2932(2) 0.6757(2) 0.0451(11) Uani d . 1
H H10A 0.3205 0.2669 0.6306 0.054 Uiso calc R 1
H H10B 0.3159 0.3445 0.6767 0.054 Uiso calc R 1
C C11 0.3318(4) 0.2443(2) 0.7381(2) 0.0393(10) Uani d . 1
C C12 0.3735(4) 0.1678(2) 0.7488(2) 0.0519(12) Uani d . 1
H H12 0.4195 0.1451 0.7164 0.062 Uiso calc R 1
C C13 0.3490(4) 0.1238(3) 0.8063(3) 0.0569(13) Uani d . 1
H H13 0.3778 0.0716 0.8130 0.068 Uiso calc R 1
C C14 0.2826(5) 0.1572(3) 0.8531(3) 0.0613(14) Uani d . 1
H H14 0.2659 0.1281 0.8927 0.074 Uiso calc R 1
C C15 0.2407(5) 0.2321(3) 0.8426(3) 0.0662(15) Uani d . 1
H H15 0.1937 0.2548 0.8745 0.079 Uiso calc R 1
C C16 0.2665(5) 0.2748(2) 0.7861(2) 0.0520(12) Uani d . 1
H H16 0.2380 0.3272 0.7802 0.062 Uiso calc R 1
C C17 0.5144(4) 0.3585(2) 0.61410(19) 0.0342(9) Uani d . 1
C C18 0.7350(4) 0.3229(2) 0.64281(19) 0.0334(9) Uani d . 1
C C19 0.7504(4) 0.2458(2) 0.62211(19) 0.0377(10) Uani d . 1
H H19 0.6931 0.2235 0.5841 0.045 Uiso calc R 1
C C20 0.8471(4) 0.2027(2) 0.6563(2) 0.0419(11) Uani d . 1
H H20 0.8550 0.1497 0.6430 0.050 Uiso calc R 1
C C21 0.9333(4) 0.2347(2) 0.7096(2) 0.0452(11) Uani d . 1
H H21 1.0017 0.2045 0.7321 0.054 Uiso calc R 1
C C22 0.9202(4) 0.3116(2) 0.7305(2) 0.0433(11) Uani d . 1
H H22 0.9793 0.3341 0.7675 0.052 Uiso calc R 1
C C23 0.8206(4) 0.3549(2) 0.69712(19) 0.0370(10) Uani d . 1
H H23 0.8109 0.4072 0.7117 0.044 Uiso calc R 1
C C24 0.6568(4) 0.4168(2) 0.54395(17) 0.0342(10) Uani d . 1
H H24 0.5945 0.4599 0.5361 0.041 Uiso calc R 1
C C25 0.7831(4) 0.4536(2) 0.55617(19) 0.0350(10) Uani d . 1
H H25A 0.8467 0.4123 0.5666 0.042 Uiso calc R 1
H H25B 0.7921 0.4886 0.5981 0.042 Uiso calc R 1
C C26 0.8038(4) 0.5001(2) 0.49120(18) 0.0344(10) Uani d . 1
H H26A 0.7432 0.5432 0.4821 0.041 Uiso calc R 1
H H26B 0.8877 0.5231 0.5004 0.041 Uiso calc R 1
C C27 0.6620(4) 0.4137(2) 0.41223(19) 0.0371(10) Uani d . 1
H H27A 0.6531 0.3793 0.3699 0.045 Uiso calc R 1
H H27B 0.6004 0.4562 0.4017 0.045 Uiso calc R 1
C C28 0.6376(4) 0.3668(2) 0.47646(18) 0.0376(10) Uani d . 1
H H28A 0.5519 0.3469 0.4667 0.045 Uiso calc R 1
H H28B 0.6941 0.3214 0.4840 0.045 Uiso calc R 1
C C29 0.8217(4) 0.4900(2) 0.36378(19) 0.0384(10) Uani d . 1
H H29A 0.9007 0.5183 0.3785 0.046 Uiso calc R 1
H H29B 0.7568 0.5290 0.3465 0.046 Uiso calc R 1
C C30 0.8336(6) 0.4345(3) 0.3040(3) 0.081(2) Uani d . 1
H H30A 0.8916 0.3922 0.3229 0.097 Uiso calc R 1
H H30B 0.7521 0.4104 0.2861 0.097 Uiso calc R 1
C C31 0.8783(5) 0.4732(2) 0.2432(2) 0.0452(11) Uani d . 1
C C32 0.7991(4) 0.5133(2) 0.1908(2) 0.0517(12) Uani d . 1
H H32 0.7145 0.5172 0.1946 0.062 Uiso calc R 1
C C33 0.8373(7) 0.5476(3) 0.1341(2) 0.0657(15) Uani d . 1
H H33 0.7804 0.5758 0.0999 0.079 Uiso calc R 1
C C34 0.9543(8) 0.5413(3) 0.1270(3) 0.0780(19) Uani d . 1
H H34 0.9804 0.5643 0.0869 0.094 Uiso calc R 1
C C35 1.0382(5) 0.5020(3) 0.1764(3) 0.0685(16) Uani d . 1
H H35 1.1218 0.4975 0.1706 0.082 Uiso calc R 1
C C36 0.9996(5) 0.4685(2) 0.2357(3) 0.0559(14) Uani d . 1
H H36 1.0577 0.4425 0.2710 0.067 Uiso calc R 1
C C37 0.4719(6) 0.1469(4) 0.4906(4) 0.114(3) Uani d . 1
H H37A 0.5168 0.1903 0.4736 0.171 Uiso calc R 1
H H37B 0.4027 0.1317 0.4531 0.171 Uiso calc R 1
H H37C 0.5278 0.1024 0.5025 0.171 Uiso calc R 1
C C38 0.1162(5) 0.1637(3) 0.5696(3) 0.0685(14) Uani d . 1
H H38A 0.0573 0.1228 0.5504 0.103 Uiso calc R 1
H H38B 0.0723 0.2064 0.5885 0.103 Uiso calc R 1
H H38C 0.1785 0.1420 0.6080 0.103 Uiso calc R 1

loop_
_atom_site_aniso_label
_atom_site_aniso_U_11
_atom_site_aniso_U_22
_atom_site_aniso_U_33
_atom_site_aniso_U_12
_atom_site_aniso_U_13
_atom_site_aniso_U_23
Cl 0.0544(9) 0.0395(7) 0.1177(12) 0.0071(5) 0.0049(8) -0.0024(6)
O1 0.054(2) 0.0361(16) 0.0494(17) 0.0103(13) 0.0103(15) 0.0088(13)
O2 0.0472(18) 0.0371(15) 0.0435(16) 0.0084(13) 0.0021(14) 0.0049(13)
O3 0.0438(19) 0.0494(16) 0.0392(16) 0.0073(14) 0.0005(14) 0.0114(13)
O4 0.082(3) 0.117(3) 0.084(3) 0.023(3) 0.016(2) -0.019(2)
O5 0.068(2) 0.067(2) 0.057(2) 0.0201(19) 0.0184(18) 0.0108(17)
N1 0.0322(19) 0.0327(17) 0.0287(16) 0.0021(14) 0.0032(14) 0.0039(13)
N2 0.044(2) 0.0316(17) 0.0247(17) 0.0000(15) 0.0040(15) 0.0031(13)
N3 0.044(2) 0.0268(16) 0.0336(18) -0.0004(15) 0.0048(15) 0.0002(14)
C1 0.037(3) 0.042(2) 0.035(2) 0.0010(19) 0.0089(19) 0.0110(18)
C2 0.034(2) 0.046(2) 0.031(2) -0.0071(19) 0.0067(18) 0.0089(18)
C3 0.054(3) 0.057(3) 0.039(2) -0.003(2) 0.008(2) 0.015(2)
C4 0.058(3) 0.083(3) 0.028(2) -0.013(3) -0.004(2) 0.002(2)
C5 0.061(3) 0.063(3) 0.040(3) -0.006(3) 0.006(2) -0.009(2)
C6 0.059(3) 0.046(2) 0.040(2) -0.006(2) 0.010(2) -0.004(2)
C7 0.039(2) 0.040(2) 0.031(2) -0.0053(19) 0.0077(18) 0.0024(18)
C8 0.039(3) 0.034(2) 0.035(2) 0.0003(19) 0.0091(19) 0.0063(18)
C9 0.040(3) 0.040(2) 0.031(2) -0.0025(19) 0.0025(19) -0.0004(17)
C10 0.050(3) 0.042(2) 0.041(2) -0.006(2) 0.003(2) -0.0010(19)
C11 0.045(3) 0.034(2) 0.037(2) -0.0091(19) 0.001(2) -0.0023(18)
C12 0.056(3) 0.049(3) 0.052(3) -0.002(2) 0.015(2) -0.008(2)
C13 0.057(3) 0.039(2) 0.071(3) -0.006(2) 0.002(3) 0.010(2)
C14 0.077(4) 0.057(3) 0.051(3) -0.015(3) 0.016(3) 0.009(2)
C15 0.087(4) 0.055(3) 0.065(3) -0.008(3) 0.036(3) -0.005(2)
C16 0.064(3) 0.037(2) 0.057(3) 0.001(2) 0.018(3) 0.000(2)
C17 0.038(3) 0.031(2) 0.032(2) -0.0026(19) 0.003(2) -0.0014(17)
C18 0.037(2) 0.032(2) 0.030(2) 0.0023(17) 0.0042(18) 0.0025(16)
C19 0.050(3) 0.035(2) 0.027(2) -0.0006(19) 0.0048(19) 0.0019(17)
C20 0.051(3) 0.037(2) 0.037(2) 0.006(2) 0.007(2) 0.0000(18)
C21 0.040(3) 0.047(2) 0.048(3) 0.011(2) 0.007(2) 0.007(2)
C22 0.041(3) 0.049(2) 0.037(2) -0.004(2) -0.002(2) 0.0010(19)
C23 0.040(2) 0.035(2) 0.034(2) 0.0001(19) 0.0020(19) -0.0012(17)
C24 0.047(3) 0.0292(19) 0.025(2) -0.0008(18) 0.0044(18) 0.0014(15)
C25 0.042(3) 0.0302(19) 0.031(2) 0.0020(17) 0.0012(18) -0.0008(16)
C26 0.037(2) 0.0285(19) 0.036(2) -0.0056(17) 0.0009(18) -0.0028(17)
C27 0.050(3) 0.032(2) 0.029(2) -0.0053(19) 0.0040(19) -0.0035(16)
C28 0.048(3) 0.032(2) 0.031(2) -0.0080(18) 0.0033(19) -0.0011(16)
C29 0.054(3) 0.0266(19) 0.035(2) -0.0041(18) 0.0097(19) 0.0055(17)
C30 0.162(6) 0.037(2) 0.061(3) -0.021(3) 0.065(4) -0.006(2)
C31 0.066(3) 0.029(2) 0.043(3) -0.003(2) 0.015(2) -0.0077(18)
C32 0.049(3) 0.047(2) 0.059(3) 0.001(2) 0.010(2) -0.017(2)
C33 0.099(5) 0.059(3) 0.037(3) 0.006(3) 0.005(3) -0.003(2)
C34 0.134(6) 0.060(3) 0.047(3) -0.026(4) 0.034(4) -0.009(3)
C35 0.062(4) 0.070(3) 0.085(4) -0.027(3) 0.043(3) -0.039(3)
C36 0.064(4) 0.042(2) 0.055(3) 0.000(2) -0.006(3) -0.015(2)
C37 0.075(5) 0.145(6) 0.130(6) -0.018(4) 0.043(4) -0.077(5)
C38 0.061(4) 0.076(3) 0.069(3) -0.006(3) 0.012(3) 0.012(3)

loop_
_atom_type_symbol
_atom_type_description
_atom_type_scat_dispersion_real
_atom_type_scat_dispersion_imag
_atom_type_scat_source
C C 0.0033 0.0016 'International Tables Vol C Tables 4.2.6.8 and 6.1.1.4'
H H 0.0000 0.0000 'International Tables Vol C Tables 4.2.6.8 and 6.1.1.4'
N N 0.0061 0.0033 'International Tables Vol C Tables 4.2.6.8 and 6.1.1.4'
O O 0.0106 0.0060 'International Tables Vol C Tables 4.2.6.8 and 6.1.1.4'
Cl Cl 0.1484 0.1585 'International Tables Vol C Tables 4.2.6.8 and 6.1.1.4'

loop_
_geom_angle_atom_site_label_1
_geom_angle_atom_site_label_2
_geom_angle_atom_site_label_3
_geom_angle
H4O O4 C37 88(5)
H5O O5 C38 116(4)
C1 N1 C8 111.8(3)
C1 N1 C9 123.7(3)
C8 N1 C9 124.3(3)
C17 N2 C18 123.1(3)
C17 N2 C24 118.0(3)
C18 N2 C24 116.8(3)
H3N N3 C26 110(2)
H3N N3 C27 110(2)
H3N N3 C29 103(2)
C26 N3 C27 109.9(3)
C26 N3 C29 111.2(3)
C27 N3 C29 112.7(3)
O1 C1 N1 124.4(4)
O1 C1 C2 130.1(4)
N1 C1 C2 105.5(3)
C1 C2 C3 129.7(4)
C1 C2 C7 108.3(3)
C3 C2 C7 122.0(4)
C2 C3 H3 122.2
C2 C3 C4 115.7(4)
H3 C3 C4 122.2
C3 C4 H4 118.9
C3 C4 C5 122.1(4)
H4 C4 C5 118.9
C4 C5 H5 119.5
C4 C5 C6 121.1(4)
H5 C5 C6 119.5
C5 C6 H6 121.5
C5 C6 C7 117.0(4)
H6 C6 C7 121.5
C2 C7 C6 122.0(4)
C2 C7 C8 108.6(3)
C6 C7 C8 129.4(4)
O2 C8 N1 125.1(3)
O2 C8 C7 129.2(3)
N1 C8 C7 105.6(3)
N1 C9 H9 107.2
N1 C9 C10 112.4(3)
N1 C9 C17 110.6(3)
H9 C9 C10 107.2
H9 C9 C17 107.2
C10 C9 C17 111.8(3)
C9 C10 H10A 108.9
C9 C10 H10B 108.9
C9 C10 C11 113.5(3)
H10A C10 H10B 107.7
H10A C10 C11 108.9
H10B C10 C11 108.9
C10 C11 C12 122.1(4)
C10 C11 C16 120.4(4)
C12 C11 C16 117.5(4)
C11 C12 H12 119.4
C11 C12 C13 121.2(4)
H12 C12 C13 119.4
C12 C13 H13 120.5
C12 C13 C14 119.1(4)
H13 C13 C14 120.5
C13 C14 H14 120.0
C13 C14 C15 120.0(4)
H14 C14 C15 120.0
C14 C15 H15 119.9
C14 C15 C16 120.2(5)
H15 C15 C16 119.9
C11 C16 C15 122.0(4)
C11 C16 H16 119.0
C15 C16 H16 119.0
O3 C17 N2 121.5(3)
O3 C17 C9 121.7(4)
N2 C17 C9 116.8(3)
N2 C18 C19 120.8(3)
N2 C18 C23 120.1(3)
C19 C18 C23 119.1(4)
C18 C19 H19 119.9
C18 C19 C20 120.2(4)
H19 C19 C20 119.9
C19 C20 H20 119.6
C19 C20 C21 120.8(4)
H20 C20 C21 119.6
C20 C21 H21 120.1
C20 C21 C22 119.8(4)
H21 C21 C22 120.1
C21 C22 H22 120.2
C21 C22 C23 119.5(4)
H22 C22 C23 120.2
C18 C23 C22 120.6(4)
C18 C23 H23 119.7
C22 C23 H23 119.7
N2 C24 H24 107.6
N2 C24 C25 112.9(3)
N2 C24 C28 110.6(3)
H24 C24 C25 107.6
H24 C24 C28 107.6
C25 C24 C28 110.3(3)
C24 C25 H25A 109.4
C24 C25 H25B 109.4
C24 C25 C26 111.3(3)
H25A C25 H25B 108.0
H25A C25 C26 109.4
H25B C25 C26 109.4
N3 C26 C25 110.0(3)
N3 C26 H26A 109.7
N3 C26 H26B 109.7
C25 C26 H26A 109.7
C25 C26 H26B 109.7
H26A C26 H26B 108.2
N3 C27 H27A 109.6
N3 C27 H27B 109.6
N3 C27 C28 110.4(3)
H27A C27 H27B 108.1
H27A C27 C28 109.6
H27B C27 C28 109.6
C24 C28 C27 111.2(3)
C24 C28 H28A 109.4
C24 C28 H28B 109.4
C27 C28 H28A 109.4
C27 C28 H28B 109.4
H28A C28 H28B 108.0
N3 C29 H29A 109.3
N3 C29 H29B 109.3
N3 C29 C30 111.6(3)
H29A C29 H29B 108.0
H29A C29 C30 109.3
H29B C29 C30 109.3
C29 C30 H30A 109.0
C29 C30 H30B 109.0
C29 C30 C31 113.1(3)
H30A C30 H30B 107.8
H30A C30 C31 109.0
H30B C30 C31 109.0
C30 C31 C32 121.7(5)
C30 C31 C36 121.3(5)
C32 C31 C36 117.0(4)
C31 C32 H32 118.6
C31 C32 C33 122.8(5)
H32 C32 C33 118.6
C32 C33 H33 120.2
C32 C33 C34 119.5(5)
H33 C33 C34 120.2
C33 C34 H34 119.4
C33 C34 C35 121.1(5)
H34 C34 C35 119.4
C34 C35 H35 120.3
C34 C35 C36 119.3(5)
H35 C35 C36 120.3
C31 C36 C35 120.3(5)
C31 C36 H36 119.9
C35 C36 H36 119.9
O4 C37 H37A 109.5
O4 C37 H37B 109.5
O4 C37 H37C 109.5
H37A C37 H37B 109.5
H37A C37 H37C 109.5
H37B C37 H37C 109.5
O5 C38 H38A 109.5
O5 C38 H38B 109.5
O5 C38 H38C 109.5
H38A C38 H38B 109.5
H38A C38 H38C 109.5
H38B C38 H38C 109.5

loop_
_geom_bond_atom_site_label_1
_geom_bond_atom_site_label_2
_geom_bond_distance
O1 C1 1.212(4)
O2 C8 1.212(4)
O3 C17 1.220(4)
O4 H4O 0.83(19)
O4 C37 1.390(7)
O5 H5O 0.82(19)
O5 C38 1.409(6)
N1 C1 1.406(5)
N1 C8 1.394(5)
N1 C9 1.467(5)
N2 C17 1.360(5)
N2 C18 1.447(5)
N2 C24 1.498(4)
N3 H3N 0.98(4)
N3 C26 1.501(4)
N3 C27 1.502(5)
N3 C29 1.502(5)
C1 C2 1.490(5)
C2 C3 1.392(6)
C2 C7 1.375(5)
C3 H3 0.950
C3 C4 1.399(6)
C4 H4 0.950
C4 C5 1.384(6)
C5 H5 0.950
C5 C6 1.388(6)
C6 H6 0.950
C6 C7 1.377(5)
C7 C8 1.493(5)
C9 H9 1.000
C9 C10 1.513(6)
C9 C17 1.535(5)
C10 H10A 0.990
C10 H10B 0.990
C10 C11 1.521(6)
C11 C12 1.391(5)
C11 C16 1.367(6)
C12 H12 0.950
C12 C13 1.396(6)
C13 H13 0.950
C13 C14 1.377(7)
C14 H14 0.950
C14 C15 1.367(7)
C15 H15 0.950
C15 C16 1.372(6)
C16 H16 0.950
C18 C19 1.397(5)
C18 C23 1.380(5)
C19 H19 0.950
C19 C20 1.361(6)
C20 H20 0.950
C20 C21 1.373(6)
C21 H21 0.950
C21 C22 1.390(5)
C22 H22 0.950
C22 C23 1.380(5)
C23 H23 0.950
C24 H24 1.000
C24 C25 1.507(5)
C24 C28 1.527(5)
C25 H25A 0.990
C25 H25B 0.990
C25 C26 1.524(5)
C26 H26A 0.990
C26 H26B 0.990
C27 H27A 0.990
C27 H27B 0.990
C27 C28 1.528(5)
C28 H28A 0.990
C28 H28B 0.990
C29 H29A 0.990
C29 H29B 0.990
C29 C30 1.509(5)
C30 H30A 0.990
C30 H30B 0.990
C30 C31 1.494(6)
C31 C32 1.383(6)
C31 C36 1.371(6)
C32 H32 0.950
C32 C33 1.362(7)
C33 H33 0.950
C33 C34 1.324(8)
C34 H34 0.950
C34 C35 1.370(8)
C35 H35 0.950
C35 C36 1.401(7)
C36 H36 0.950
C37 H37A 0.980
C37 H37B 0.980
C37 H37C 0.980
C38 H38A 0.980
C38 H38B 0.980
C38 H38C 0.980

loop_
_geom_hbond_atom_site_label_D
_geom_hbond_atom_site_label_H
_geom_hbond_atom_site_label_A
_geom_hbond_site_symmetry_A
_geom_hbond_distance_DH
_geom_hbond_distance_HA
_geom_hbond_distance_DA
_geom_hbond_angle_DHA
_geom_hbond_publ_flag
O4 H4O O5 . 0.829(10) 2.03(4) 2.769(6) 148(7) y
O5 H5O Cl 1_455 0.817(10) 2.34(3) 3.092(3) 152(5) y
N3 H3N Cl . 0.98(4) 2.07(4) 3.041(4) 170(3) y

loop_
_geom_torsion_atom_site_label_1
_geom_torsion_atom_site_label_2
_geom_torsion_atom_site_label_3
_geom_torsion_atom_site_label_4
_geom_torsion
C8 N1 C1 O1 176.0(4)
C8 N1 C1 C2 -3.2(4)
C9 N1 C1 O1 -1.2(6)
C9 N1 C1 C2 179.6(3)
O1 C1 C2 C3 3.9(7)
O1 C1 C2 C7 -175.9(4)
N1 C1 C2 C3 -177.1(4)
N1 C1 C2 C7 3.2(4)
C1 C2 C3 C4 -178.5(4)
C7 C2 C3 C4 1.2(6)
C2 C3 C4 C5 -0.4(7)
C3 C4 C5 C6 0.0(7)
C4 C5 C6 C7 -0.3(7)
C1 C2 C7 C6 178.2(4)
C1 C2 C7 C8 -2.1(4)
C3 C2 C7 C6 -1.6(6)
C3 C2 C7 C8 178.1(4)
C5 C6 C7 C2 1.1(6)
C5 C6 C7 C8 -178.6(4)
C1 N1 C8 O2 179.8(4)
C1 N1 C8 C7 1.9(4)
C9 N1 C8 O2 -3.0(6)
C9 N1 C8 C7 179.1(3)
C2 C7 C8 O2 -177.5(4)
C2 C7 C8 N1 0.2(4)
C6 C7 C8 O2 2.2(7)
C6 C7 C8 N1 179.9(4)
C1 N1 C9 C10 107.3(4)
C1 N1 C9 C17 -127.0(4)
C8 N1 C9 C10 -69.6(4)
C8 N1 C9 C17 56.2(5)
N1 C9 C10 C11 -53.0(4)
C17 C9 C10 C11 -178.1(3)
C9 C10 C11 C12 -61.5(5)
C9 C10 C11 C16 118.3(4)
C10 C11 C12 C13 -179.9(4)
C16 C11 C12 C13 0.3(6)
C11 C12 C13 C14 -0.2(7)
C12 C13 C14 C15 0.6(7)
C13 C14 C15 C16 -1.1(8)
C10 C11 C16 C15 179.3(4)
C12 C11 C16 C15 -0.9(7)
C14 C15 C16 C11 1.3(8)
C18 N2 C17 O3 -165.6(3)
C18 N2 C17 C9 14.2(5)
C24 N2 C17 O3 -2.8(5)
C24 N2 C17 C9 176.9(3)
N1 C9 C17 O3 -121.7(4)
N1 C9 C17 N2 58.5(4)
C10 C9 C17 O3 4.4(5)
C10 C9 C17 N2 -175.4(3)
C17 N2 C18 C19 72.5(5)
C17 N2 C18 C23 -109.6(4)
C24 N2 C18 C19 -90.4(4)
C24 N2 C18 C23 87.5(4)
N2 C18 C19 C20 179.3(4)
C23 C18 C19 C20 1.4(6)
C18 C19 C20 C21 -2.4(6)
C19 C20 C21 C22 1.8(6)
C20 C21 C22 C23 -0.2(6)
C21 C22 C23 C18 -0.7(6)
N2 C18 C23 C22 -177.7(4)
C19 C18 C23 C22 0.2(6)
C17 N2 C24 C25 155.9(3)
C17 N2 C24 C28 -80.1(4)
C18 N2 C24 C25 -40.3(4)
C18 N2 C24 C28 83.8(4)
N2 C24 C25 C26 179.4(3)
C28 C24 C25 C26 55.2(4)
C27 N3 C26 C25 60.1(4)
C29 N3 C26 C25 -174.4(3)
C24 C25 C26 N3 -58.7(4)
C26 N3 C27 C28 -59.2(4)
C29 N3 C27 C28 176.1(3)
N2 C24 C28 C27 -179.5(3)
C25 C24 C28 C27 -54.0(4)
N3 C27 C28 C24 56.4(4)
C26 N3 C29 C30 168.2(4)
C27 N3 C29 C30 -67.9(5)
N3 C29 C30 C31 -174.0(4)
C29 C30 C31 C32 -82.3(6)
C29 C30 C31 C36 99.6(5)
C30 C31 C32 C33 -178.5(4)
C36 C31 C32 C33 -0.3(6)
C31 C32 C33 C34 1.6(7)
C32 C33 C34 C35 -1.2(7)
C33 C34 C35 C36 -0.5(7)
C30 C31 C36 C35 176.8(4)
C32 C31 C36 C35 -1.4(6)
C34 C35 C36 C31 1.8(6)
